data_4330345
loop_
_publ_author_name
'J. Palmer West'
'Dino Sulejmanovic'
'Shiou-Jyh Hwu'
'Jian He'
'Don VanDerveer'
'B. Keith Johnson'

_publ_contact_author_address
;Department of Chemistry
Clemson University
Clemson, SC  29634-0973 
USA
;
_publ_contact_author_email shwu@clemson.edu
_publ_contact_author_name 'Shiou-Jyh Hwu'
_publ_contact_author_phone 864-656-5031
_publ_section_title
;
 Synthesis and Structure of Bismuth(III)-Containing Noncentrosymmetric
 Phosphates, Cs3KBi2M4(PO4)6Cl (M = Mn, Fe). Monoclinic (Cc) and
 Tetragonal (P43) Polymorphs Templated by Chlorine-Centered Cl(Bi2Cs)
 Acentric Units
;
_journal_name_full 'Inorganic Chemistry'
_journal_page_first 9723
_journal_page_last 9729
_journal_paper_doi 10.1021/ic3010129
_journal_volume 51
_journal_year 2012
_chemical_formula_sum 'Bi2 Cl Cs3 Fe4 K O24 P6'
_chemical_formula_weight 1684.46
_chemical_name_systematic
; 
 ? 
;
_space_group_IT_number 9
_symmetry_cell_setting monoclinic
_symmetry_space_group_name_Hall 'C -2yc'
_symmetry_space_group_name_H-M 'C 1 c 1'
_atom_sites_solution_hydrogens none
_atom_sites_solution_primary direct
_atom_sites_solution_secondary difmap
_audit_creation_method SHELXL-97
_cell_angle_alpha 90.00
_cell_angle_beta 116.66(3)
_cell_angle_gamma 90.00
_cell_formula_units_Z 4
_cell_length_a 17.167(3)
_cell_length_b 17.089(3)
_cell_length_c 9.928(2)
_cell_measurement_reflns_used 4040
_cell_measurement_temperature 293(2)
_cell_measurement_theta_max 25.00
_cell_measurement_theta_min 3.31
_cell_volume 2602.9(11)
_computing_structure_refinement 'SHELXL-97 (Sheldrick, 1997)'
_computing_structure_solution 'SHELXS-97 (Sheldrick, 1990)'
_diffrn_ambient_temperature 293(2)
_diffrn_measured_fraction_theta_full 0.995
_diffrn_measured_fraction_theta_max 0.995
_diffrn_radiation_monochromator graphite
_diffrn_radiation_source 'fine-focus sealed tube'
_diffrn_radiation_type MoK\a
_diffrn_radiation_wavelength 0.71073
_diffrn_reflns_av_R_equivalents 0.0669
_diffrn_reflns_av_sigmaI/netI 0.0661
_diffrn_reflns_limit_h_max 20
_diffrn_reflns_limit_h_min -20
_diffrn_reflns_limit_k_max 20
_diffrn_reflns_limit_k_min -20
_diffrn_reflns_limit_l_max 11
_diffrn_reflns_limit_l_min -11
_diffrn_reflns_number 10698
_diffrn_reflns_theta_full 25.00
_diffrn_reflns_theta_max 25.00
_diffrn_reflns_theta_min 3.31
_exptl_absorpt_coefficient_mu 20.512
_exptl_absorpt_correction_T_max 0.1922
_exptl_absorpt_correction_T_min 0.1282
_exptl_absorpt_correction_type multi-scan
_exptl_absorpt_process_details 'REQAB, CrystalClear'
_exptl_crystal_colour 'dark brown'
_exptl_crystal_density_diffrn 4.299
_exptl_crystal_description chunk
_exptl_crystal_F_000 3012
_exptl_crystal_size_max 0.17
_exptl_crystal_size_mid 0.14
_exptl_crystal_size_min 0.12
_refine_diff_density_max 3.560
_refine_diff_density_min -2.628
_refine_diff_density_rms 0.416
_refine_ls_abs_structure_details 'Flack H D (1983), Acta Cryst. A39, 876-881'
_refine_ls_abs_structure_Flack 0.205(8)
_refine_ls_extinction_method none
_refine_ls_goodness_of_fit_ref 1.099
_refine_ls_hydrogen_treatment none
_refine_ls_matrix_type full
_refine_ls_number_parameters 346
_refine_ls_number_reflns 4040
_refine_ls_number_restraints 2
_refine_ls_restrained_S_all 1.099
_refine_ls_R_factor_all 0.0501
_refine_ls_R_factor_gt 0.0482
_refine_ls_shift/su_max 0.000
_refine_ls_shift/su_mean 0.000
_refine_ls_structure_factor_coef Fsqd
_refine_ls_weighting_details 'calc w=1/[\s^2^(Fo^2^)+(0.0606P)^2^+47.4873P] where P=(Fo^2^+2Fc^2^)/3'
_refine_ls_weighting_scheme calc
_refine_ls_wR_factor_gt 0.1171
_refine_ls_wR_factor_ref 0.1192
_reflns_number_gt 3881
_reflns_number_total 4040
_reflns_threshold_expression >2sigma(I)
_cod_data_source_file ic3010129_si_003_3.cif
_cod_data_source_block alpha-Cs3KBi2Fe4(PO4)6Cl
_cod_original_cell_volume 2602.8(9)
_cod_database_code 4330345

loop_
_symmetry_equiv_pos_as_xyz
'x, y, z'
'x, -y, z+1/2'
'x+1/2, y+1/2, z'
'x+1/2, -y+1/2, z+1/2'

loop_
_atom_site_label
_atom_site_type_symbol
_atom_site_fract_x
_atom_site_fract_y
_atom_site_fract_z
_atom_site_U_iso_or_equiv
_atom_site_adp_type
_atom_site_occupancy
_atom_site_symmetry_multiplicity
_atom_site_calc_flag
Bi1 Bi -0.39028(5) -0.19107(4) -0.92516(7) 0.01600(19) Uani 1 1 d
Bi2 Bi -0.15887(5) -0.42306(4) -0.93529(7) 0.01532(18) Uani 1 1 d
Cs1 Cs -0.69335(12) -0.32699(9) -1.61126(17) 0.0333(4) Uani 1 1 d
Cs2 Cs -0.45724(12) -0.43448(9) -1.12882(18) 0.0332(4) Uani 1 1 d
Cs3 Cs -0.55598(12) -0.14775(9) -0.71654(18) 0.0352(4) Uani 1 1 d
K K -0.3883(4) -0.0147(3) -1.1966(7) 0.0310(12) Uani 1 1 d
Cl Cl -0.7488(5) -0.2069(4) -1.3843(7) 0.0353(14) Uani 1 1 d
Fe1 Fe -0.4125(2) -0.31621(15) -0.4645(3) 0.0125(6) Uani 1 1 d
Fe2 Fe -0.6261(2) -0.25309(15) -1.1145(3) 0.0144(6) Uani 1 1 d
Fe3 Fe -0.2636(2) -0.38092(16) -0.6370(3) 0.0157(6) Uani 1 1 d
Fe4 Fe -0.1554(2) -0.05777(15) -0.4705(3) 0.0119(6) Uani 1 1 d
P1 P -0.5567(4) -0.0629(3) -1.0539(6) 0.0108(10) Uani 1 1 d
P2 P -0.2720(4) -0.4435(3) -1.3187(7) 0.0190(12) Uani 1 1 d
P3 P -0.2107(4) -0.0689(3) -0.7814(6) 0.0130(10) Uani 1 1 d
P4 P -0.4948(4) -0.2158(3) -1.2838(6) 0.0175(11) Uani 1 1 d
P5 P -0.4870(4) -0.3426(3) -0.7912(6) 0.0168(11) Uani 1 1 d
P6 P -0.2854(4) -0.2008(3) -0.5308(6) 0.0125(11) Uani 1 1 d
O1 O -0.3304(10) -0.2373(8) -0.4449(17) 0.020(3) Uani 1 1 d
O2 O -0.0629(11) -0.3288(8) -0.9123(18) 0.023(3) Uani 1 1 d
O3 O -0.4687(13) -0.0910(10) -0.938(2) 0.039(5) Uani 1 1 d
O4 O -0.5696(10) 0.0112(8) -0.9827(17) 0.019(3) Uiso 1 1 d
O5 O -0.2208(12) -0.3923(9) -1.1906(18) 0.030(4) Uani 1 1 d
O6 O -0.4145(12) -0.1687(9) -1.1918(19) 0.030(4) Uiso 1 1 d
O7 O -0.2962(11) -0.0986(9) -0.9075(18) 0.026(4) Uani 1 1 d
O8 O -0.5546(11) -0.0416(9) -1.2013(17) 0.024(3) Uani 1 1 d
O9 O -0.5281(12) -0.2452(9) -1.1753(19) 0.031(4) Uani 1 1 d
O10 O -0.7274(11) -0.2360(8) -1.0533(19) 0.025(4) Uani 1 1 d
O11 O -0.4726(11) -0.2879(8) -0.3547(17) 0.021(3) Uiso 1 1 d
O12 O -0.2359(12) -0.4413(10) -1.433(2) 0.031(4) Uani 1 1 d
O13 O -0.2256(9) -0.0077(7) -0.6814(16) 0.017(3) Uani 1 1 d
O14 O -0.5106(12) -0.3261(10) -0.661(2) 0.036(4) Uani 1 1 d
O15 O -0.6571(11) -0.3668(9) -1.1709(18) 0.027(4) Uani 1 1 d
O16 O -0.1554(10) 0.0344(8) -0.3533(17) 0.023(3) Uani 1 1 d
O17 O -0.2707(12) -0.5291(9) -1.270(2) 0.035(4) Uani 1 1 d
O18 O -0.3687(11) -0.4158(8) -1.401(2) 0.028(4) Uani 1 1 d
O19 O -0.6223(9) -0.1278(7) -1.0736(17) 0.019(3) Uani 1 1 d
O20 O -0.3538(10) -0.1661(8) -0.6803(15) 0.017(3) Uani 1 1 d
O21 O -0.2268(10) -0.1366(8) -0.4324(15) 0.016(3) Uiso 1 1 d
O22 O -0.5314(11) -0.4201(7) -0.8669(18) 0.023(3) Uani 1 1 d
O23 O -0.5174(11) -0.2759(8) -0.9006(17) 0.024(3) Uani 1 1 d
O24 O -0.3922(18) -0.3495(14) -0.731(3) 0.065(6) Uiso 1 1 d

loop_
_atom_site_aniso_label
_atom_site_aniso_U_11
_atom_site_aniso_U_22
_atom_site_aniso_U_33
_atom_site_aniso_U_23
_atom_site_aniso_U_13
_atom_site_aniso_U_12
Bi1 0.0144(4) 0.0140(4) 0.0194(4) -0.0016(3) 0.0074(3) 0.0012(3)
Bi2 0.0160(4) 0.0126(3) 0.0189(4) -0.0002(3) 0.0092(3) 0.0012(3)
Cs1 0.0472(11) 0.0308(7) 0.0250(8) -0.0043(6) 0.0188(8) -0.0073(7)
Cs2 0.0308(9) 0.0284(8) 0.0340(9) 0.0021(6) 0.0088(7) -0.0003(7)
Cs3 0.0470(11) 0.0300(8) 0.0384(9) 0.0043(6) 0.0278(9) 0.0095(7)
K 0.023(3) 0.025(3) 0.045(3) 0.016(2) 0.015(3) 0.003(2)
Cl 0.035(4) 0.035(3) 0.037(4) 0.000(3) 0.018(3) -0.016(3)
Fe1 0.0072(16) 0.0045(13) 0.0231(17) 0.0022(10) 0.0045(13) 0.0013(10)
Fe2 0.0144(16) 0.0114(12) 0.0192(14) 0.0007(11) 0.0093(13) 0.0005(11)
Fe3 0.0143(16) 0.0115(13) 0.0232(16) -0.0018(11) 0.0102(14) 0.0022(11)
Fe4 0.0071(15) 0.0100(12) 0.0173(16) 0.0015(11) 0.0045(14) 0.0026(11)
P1 0.008(3) 0.013(2) 0.011(2) 0.001(2) 0.003(2) 0.000(2)
P2 0.022(3) 0.015(3) 0.023(3) 0.005(2) 0.013(3) 0.006(2)
P3 0.010(3) 0.013(2) 0.014(3) 0.0021(19) 0.003(2) -0.0019(18)
P4 0.024(3) 0.014(2) 0.019(3) -0.002(2) 0.013(3) 0.001(2)
P5 0.015(3) 0.013(2) 0.017(3) -0.003(2) 0.003(2) -0.004(2)
P6 0.012(3) 0.016(2) 0.010(3) -0.0021(19) 0.006(2) -0.003(2)
O1 0.016(8) 0.027(8) 0.026(8) 0.001(6) 0.016(7) -0.007(6)
O2 0.031(10) 0.011(6) 0.029(9) -0.004(6) 0.014(8) -0.007(6)
O3 0.027(11) 0.023(8) 0.060(13) 0.004(8) 0.013(10) 0.013(7)
O5 0.032(11) 0.030(9) 0.020(8) 0.007(6) 0.005(8) 0.007(7)
O7 0.029(10) 0.021(8) 0.030(9) -0.005(6) 0.017(8) -0.017(7)
O8 0.030(10) 0.028(8) 0.017(8) -0.003(6) 0.013(8) -0.009(7)
O9 0.036(12) 0.031(9) 0.035(10) 0.008(7) 0.023(10) 0.001(7)
O10 0.030(10) 0.008(6) 0.047(10) -0.005(6) 0.025(9) -0.001(6)
O12 0.026(10) 0.032(9) 0.043(11) 0.014(7) 0.021(9) 0.012(7)
O13 0.017(8) 0.009(6) 0.028(8) -0.009(5) 0.012(7) -0.005(5)
O14 0.032(11) 0.025(8) 0.050(12) 0.006(8) 0.017(10) -0.001(7)
O15 0.030(10) 0.021(8) 0.033(9) -0.004(6) 0.016(8) -0.004(7)
O16 0.023(9) 0.027(8) 0.026(9) -0.002(6) 0.017(8) 0.004(6)
O17 0.029(10) 0.022(8) 0.051(11) 0.018(8) 0.014(9) 0.005(7)
O18 0.018(9) 0.018(7) 0.044(10) 0.010(7) 0.011(9) 0.011(6)
O19 0.011(8) 0.011(6) 0.032(8) 0.009(6) 0.006(7) 0.003(6)
O20 0.020(9) 0.015(7) 0.005(7) 0.000(5) -0.005(6) -0.003(6)
O22 0.022(9) 0.008(6) 0.034(9) -0.005(6) 0.008(8) -0.009(6)
O23 0.037(11) 0.015(7) 0.017(8) -0.004(6) 0.010(8) -0.010(7)

loop_
_atom_type_symbol
_atom_type_description
_atom_type_scat_dispersion_real
_atom_type_scat_dispersion_imag
_atom_type_scat_source
O O 0.0106 0.0060 'International Tables Vol C Tables 4.2.6.8 and 6.1.1.4'
P P 0.1023 0.0942 'International Tables Vol C Tables 4.2.6.8 and 6.1.1.4'
Cl Cl 0.1484 0.1585 'International Tables Vol C Tables 4.2.6.8 and 6.1.1.4'
K K 0.2009 0.2494 'International Tables Vol C Tables 4.2.6.8 and 6.1.1.4'
Fe Fe 0.3463 0.8444 'International Tables Vol C Tables 4.2.6.8 and 6.1.1.4'
Cs Cs -0.3680 2.1192 'International Tables Vol C Tables 4.2.6.8 and 6.1.1.4'
Bi Bi -4.1077 10.2566 'International Tables Vol C Tables 4.2.6.8 and 6.1.1.4'

loop_
_geom_angle_atom_site_label_1
_geom_angle_atom_site_label_2
_geom_angle_atom_site_label_3
_geom_angle
_geom_angle_site_symmetry_1
_geom_angle_site_symmetry_3
O3 Bi1 O7 81.5(7) . .
O3 Bi1 O20 77.0(7) . .
O7 Bi1 O20 86.5(5) . .
O3 Bi1 O6 90.8(7) . .
O7 Bi1 O6 75.2(6) . .
O20 Bi1 O6 159.5(5) . .
O3 Bi1 O9 87.2(7) . .
O7 Bi1 O9 128.6(5) . .
O20 Bi1 O9 139.1(5) . .
O6 Bi1 O9 54.8(5) . .
O3 Bi1 O23 85.5(6) . .
O7 Bi1 O23 164.0(5) . .
O20 Bi1 O23 81.4(5) . .
O6 Bi1 O23 114.5(5) . .
O9 Bi1 O23 59.6(4) . .
O3 Bi1 Cl 164.3(6) . 4_545
O7 Bi1 Cl 83.2(5) . 4_545
O20 Bi1 Cl 98.9(4) . 4_545
O6 Bi1 Cl 88.3(4) . 4_545
O9 Bi1 Cl 105.0(4) . 4_545
O23 Bi1 Cl 109.1(4) . 4_545
O3 Bi1 K 63.9(6) . .
O7 Bi1 K 45.4(5) . .
O20 Bi1 K 119.5(4) . .
O6 Bi1 K 40.1(4) . .
O9 Bi1 K 84.8(3) . .
O23 Bi1 K 134.6(4) . .
Cl Bi1 K 106.67(15) 4_545 .
O3 Bi1 K 38.0(6) . 2
O7 Bi1 K 61.8(4) . 2
O20 Bi1 K 47.7(4) . 2
O6 Bi1 K 113.6(4) . 2
O9 Bi1 K 125.2(4) . 2
O23 Bi1 K 102.2(3) . 2
Cl Bi1 K 129.43(17) 4_545 2
K Bi1 K 74.62(2) . 2
O3 Bi1 Cs3 49.6(6) . .
O7 Bi1 Cs3 117.4(4) . .
O20 Bi1 Cs3 50.9(4) . .
O6 Bi1 Cs3 130.7(4) . .
O9 Bi1 Cs3 90.3(3) . .
O23 Bi1 Cs3 46.6(3) . .
Cl Bi1 Cs3 138.05(13) 4_545 .
K Bi1 Cs3 113.57(8) . .
K Bi1 Cs3 55.60(8) 2 .
O3 Bi1 Cs1 119.0(5) . 4_545
O7 Bi1 Cs1 48.0(4) . 4_545
O20 Bi1 Cs1 121.9(4) . 4_545
O6 Bi1 Cs1 50.4(4) . 4_545
O9 Bi1 Cs1 98.9(3) . 4_545
O23 Bi1 Cs1 148.0(3) . 4_545
Cl Bi1 Cs1 50.17(13) 4_545 4_545
K Bi1 Cs1 56.50(8) . 4_545
K Bi1 Cs1 109.78(8) 2 4_545
Cs3 Bi1 Cs1 165.33(4) . 4_545
O3 Bi1 Cs2 132.6(6) . .
O7 Bi1 Cs2 136.1(4) . .
O20 Bi1 Cs2 123.0(3) . .
O6 Bi1 Cs2 77.4(4) . .
O9 Bi1 Cs2 48.5(3) . .
O23 Bi1 Cs2 59.9(3) . .
Cl Bi1 Cs2 62.31(15) 4_545 .
K Bi1 Cs2 117.45(9) . .
K Bi1 Cs2 162.11(8) 2 .
Cs3 Bi1 Cs2 106.51(4) . .
Cs1 Bi1 Cs2 88.11(4) 4_545 .
O4 Bi2 O2 80.3(6) 3_545 .
O4 Bi2 O8 76.8(5) 3_545 4_545
O2 Bi2 O8 83.2(6) . 4_545
O4 Bi2 O5 84.3(6) 3_545 .
O2 Bi2 O5 84.5(6) . .
O8 Bi2 O5 158.9(6) 4_545 .
O4 Bi2 O12 87.3(5) 3_545 2_545
O2 Bi2 O12 165.0(6) . 2_545
O8 Bi2 O12 85.8(6) 4_545 2_545
O5 Bi2 O12 102.7(6) . 2_545
O4 Bi2 Cl 161.5(4) 3_545 4_545
O2 Bi2 Cl 81.7(4) . 4_545
O8 Bi2 Cl 105.2(4) 4_545 4_545
O5 Bi2 Cl 89.9(4) . 4_545
O12 Bi2 Cl 111.2(4) 2_545 4_545
O4 Bi2 Cs3 55.2(4) 3_545 4_544
O2 Bi2 Cs3 48.4(4) . 4_544
O8 Bi2 Cs3 112.9(4) 4_545 4_544
O5 Bi2 Cs3 47.0(4) . 4_544
O12 Bi2 Cs3 128.9(3) 2_545 4_544
Cl Bi2 Cs3 108.72(13) 4_545 4_544
O4 Bi2 K 43.9(4) 3_545 4_545
O2 Bi2 K 63.8(4) . 4_545
O8 Bi2 K 38.2(4) 4_545 4_545
O5 Bi2 K 120.7(4) . 4_545
O12 Bi2 K 101.4(4) 2_545 4_545
Cl Bi2 K 128.83(16) 4_545 4_545
Cs3 Bi2 K 76.06(8) 4_544 4_545
O4 Bi2 Cs3 58.2(4) 3_545 3_545
O2 Bi2 Cs3 117.7(4) . 3_545
O8 Bi2 Cs3 46.1(4) 4_545 3_545
O5 Bi2 Cs3 128.7(4) . 3_545
O12 Bi2 Cs3 47.6(4) 2_545 3_545
Cl Bi2 Cs3 136.01(13) 4_545 3_545
Cs3 Bi2 Cs3 113.32(4) 4_544 3_545
K Bi2 Cs3 54.05(7) 4_545 3_545
O4 Bi2 Cs1 113.3(4) 3_545 4_545
O2 Bi2 Cs1 47.8(4) . 4_545
O8 Bi2 Cs1 123.0(4) 4_545 4_545
O5 Bi2 Cs1 56.8(4) . 4_545
O12 Bi2 Cs1 146.8(4) 2_545 4_545
Cl Bi2 Cs1 49.84(13) 4_545 4_545
Cs3 Bi2 Cs1 58.89(3) 4_544 4_545
K Bi2 Cs1 111.49(8) 4_545 4_545
Cs3 Bi2 Cs1 165.51(4) 3_545 4_545
O4 Bi2 Cs2 131.8(4) 3_545 .
O2 Bi2 Cs2 134.7(4) . .
O8 Bi2 Cs2 129.1(4) 4_545 .
O5 Bi2 Cs2 71.0(4) . .
O12 Bi2 Cs2 60.3(4) 2_545 .
Cl Bi2 Cs2 61.39(15) 4_545 .
Cs3 Bi2 Cs2 117.88(4) 4_544 .
K Bi2 Cs2 161.17(8) 4_545 .
Cs3 Bi2 Cs2 107.23(4) 3_545 .
Cs1 Bi2 Cs2 87.18(4) 4_545 .
O21 Cs1 O13 68.7(4) 4_443 3_444
O21 Cs1 O1 45.2(3) 4_443 4_443
O13 Cs1 O1 97.4(4) 3_444 4_443
O21 Cs1 O16 122.7(4) 4_443 3_444
O13 Cs1 O16 55.2(4) 3_444 3_444
O1 Cs1 O16 145.1(4) 4_443 3_444
O21 Cs1 O14 66.4(4) 4_443 1_554
O13 Cs1 O14 93.1(4) 3_444 1_554
O1 Cs1 O14 98.2(4) 4_443 1_554
O16 Cs1 O14 104.0(4) 3_444 1_554
O21 Cs1 O7 129.1(4) 4_443 4_444
O13 Cs1 O7 71.7(3) 3_444 4_444
O1 Cs1 O7 113.0(4) 4_443 4_444
O16 Cs1 O7 42.8(4) 3_444 4_444
O14 Cs1 O7 146.5(4) 1_554 4_444
O21 Cs1 O2 121.6(4) 4_443 4_444
O13 Cs1 O2 151.7(4) 3_444 4_444
O1 Cs1 O2 107.8(4) 4_443 4_444
O16 Cs1 O2 104.7(4) 3_444 4_444
O14 Cs1 O2 71.1(4) 1_554 4_444
O7 Cs1 O2 108.5(4) 4_444 4_444
O21 Cs1 Cl 145.3(3) 4_443 .
O13 Cs1 Cl 130.3(3) 3_444 .
O1 Cs1 Cl 100.1(3) 4_443 .
O16 Cs1 Cl 86.4(3) 3_444 .
O14 Cs1 Cl 129.2(3) 1_554 .
O7 Cs1 Cl 58.7(3) 4_444 .
O2 Cs1 Cl 58.2(3) 4_444 .
O21 Cs1 O6 94.6(4) 4_443 4_444
O13 Cs1 O6 82.2(4) 3_444 4_444
O1 Cs1 O6 64.1(4) 4_443 4_444
O16 Cs1 O6 88.8(4) 3_444 4_444
O14 Cs1 O6 160.7(4) 1_554 4_444
O7 Cs1 O6 49.0(4) 4_444 4_444
O2 Cs1 O6 120.1(4) 4_444 4_444
Cl Cs1 O6 65.1(3) . 4_444
O21 Cs1 O11 115.4(4) 4_443 1_554
O13 Cs1 O11 111.5(4) 3_444 1_554
O1 Cs1 O11 135.5(4) 4_443 1_554
O16 Cs1 O11 78.7(4) 3_444 1_554
O14 Cs1 O11 49.1(4) 1_554 1_554
O7 Cs1 O11 108.0(4) 4_444 1_554
O2 Cs1 O11 40.5(3) 4_444 1_554
Cl Cs1 O11 86.5(3) . 1_554
O6 Cs1 O11 149.7(4) 4_444 1_554
O21 Cs1 P6 22.6(3) 4_443 4_443
O13 Cs1 P6 86.2(3) 3_444 4_443
O1 Cs1 P6 23.6(2) 4_443 4_443
O16 Cs1 P6 141.3(3) 3_444 4_443
O14 Cs1 P6 78.1(3) 1_554 4_443
O7 Cs1 P6 128.4(3) 4_444 4_443
O2 Cs1 P6 112.1(3) 4_444 4_443
Cl Cs1 P6 122.76(15) . 4_443
O6 Cs1 P6 82.9(3) 4_444 4_443
O11 Cs1 P6 123.5(2) 1_554 4_443
O21 Cs1 P3 138.3(3) 4_443 4_444
O13 Cs1 P3 70.3(3) 3_444 4_444
O1 Cs1 P3 136.1(3) 4_443 4_444
O16 Cs1 P3 23.3(2) 3_444 4_444
O14 Cs1 P3 123.8(3) 1_554 4_444
O7 Cs1 P3 23.3(3) 4_444 4_444
O2 Cs1 P3 98.5(3) 4_444 4_444
Cl Cs1 P3 64.81(13) . 4_444
O6 Cs1 P3 72.3(3) 4_444 4_444
O11 Cs1 P3 86.7(2) 1_554 4_444
P6 Cs1 P3 147.60(13) 4_443 4_444
O16 Cs2 O22 54.3(4) 3_444 2_544
O16 Cs2 O11 85.2(4) 3_444 1_554
O22 Cs2 O11 101.5(4) 2_544 1_554
O16 Cs2 O18 111.8(4) 3_444 2_545
O22 Cs2 O18 79.4(4) 2_544 2_545
O11 Cs2 O18 158.2(4) 1_554 2_545
O16 Cs2 O22 84.1(4) 3_444 .
O22 Cs2 O22 116.9(4) 2_544 .
O11 Cs2 O22 121.8(3) 1_554 .
O18 Cs2 O22 75.2(4) 2_545 .
O16 Cs2 O9 81.9(4) 3_444 .
O22 Cs2 O9 128.6(4) 2_544 .
O11 Cs2 O9 43.3(4) 1_554 .
O18 Cs2 O9 148.6(4) 2_545 .
O22 Cs2 O9 78.5(3) . .
O16 Cs2 O15 43.7(4) 3_444 .
O22 Cs2 O15 97.1(4) 2_544 .
O11 Cs2 O15 83.8(4) 1_554 .
O18 Cs2 O15 117.9(4) 2_545 .
O22 Cs2 O15 51.2(4) . .
O9 Cs2 O15 52.7(4) . .
O16 Cs2 O17 149.4(4) 3_444 2_545
O22 Cs2 O17 117.8(3) 2_544 2_545
O11 Cs2 O17 124.5(4) 1_554 2_545
O18 Cs2 O17 42.3(4) 2_545 2_545
O22 Cs2 O17 74.1(4) . 2_545
O9 Cs2 O17 113.6(4) . 2_545
O15 Cs2 O17 124.5(4) . 2_545
O16 Cs2 O18 99.6(4) 3_444 .
O22 Cs2 O18 71.9(4) 2_544 .
O11 Cs2 O18 50.5(3) 1_554 .
O18 Cs2 O18 111.0(4) 2_545 .
O22 Cs2 O18 170.6(3) . .
O9 Cs2 O18 93.3(3) . .
O15 Cs2 O18 126.8(4) . .
O17 Cs2 O18 105.4(4) 2_545 .
O16 Cs2 P2 134.9(3) 3_444 2_545
O22 Cs2 P2 94.5(3) 2_544 2_545
O11 Cs2 P2 137.2(3) 1_554 2_545
O18 Cs2 P2 23.2(3) 2_545 2_545
O22 Cs2 P2 83.5(3) . 2_545
O9 Cs2 P2 136.9(3) . 2_545
O15 Cs2 P2 133.5(3) . 2_545
O17 Cs2 P2 23.3(2) 2_545 2_545
O18 Cs2 P2 99.7(3) . 2_545
O16 Cs2 P3 22.0(2) 3_444 4_444
O22 Cs2 P3 74.1(3) 2_544 4_444
O11 Cs2 P3 89.4(3) 1_554 4_444
O18 Cs2 P3 111.5(3) 2_545 4_444
O22 Cs2 P3 63.9(3) . 4_444
O9 Cs2 P3 70.5(3) . 4_444
O15 Cs2 P3 23.0(3) . 4_444
O17 Cs2 P3 136.2(3) 2_545 4_444
O18 Cs2 P3 118.1(3) . 4_444
P2 Cs2 P3 133.30(12) 2_545 4_444
O16 Cs2 P5 99.1(3) 3_444 .
O22 Cs2 P5 139.6(3) 2_544 .
O11 Cs2 P5 106.0(3) 1_554 .
O18 Cs2 P5 85.5(3) 2_545 .
O22 Cs2 P5 22.8(2) . .
O9 Cs2 P5 64.1(3) . .
O15 Cs2 P5 58.0(3) . .
O17 Cs2 P5 68.0(3) 2_545 .
O18 Cs2 P5 148.1(3) . .
P2 Cs2 P5 84.98(12) 2_545 .
P3 Cs2 P5 77.14(12) 4_444 .
O5 Cs3 O2 60.1(4) 4_445 4_445
O5 Cs3 O23 131.4(4) 4_445 .
O2 Cs3 O23 126.4(4) 4_445 .
O5 Cs3 O14 111.9(5) 4_445 .
O2 Cs3 O14 79.6(4) 4_445 .
O23 Cs3 O14 46.8(4) . .
O5 Cs3 O19 100.8(4) 4_445 .
O2 Cs3 O19 159.6(4) 4_445 .
O23 Cs3 O19 59.3(4) . .
O14 Cs3 O19 103.5(4) . .
O5 Cs3 O8 76.0(4) 4_445 2
O2 Cs3 O8 94.9(4) 4_445 2
O23 Cs3 O8 137.1(4) . 2
O14 Cs3 O8 165.4(5) . 2
O19 Cs3 O8 86.4(3) . 2
O5 Cs3 O12 45.8(4) 4_445 4_445
O2 Cs3 O12 105.3(4) 4_445 4_445
O23 Cs3 O12 109.4(4) . 4_445
O14 Cs3 O12 131.3(4) . 4_445
O19 Cs3 O12 57.3(4) . 4_445
O8 Cs3 O12 63.1(4) 2 4_445
O5 Cs3 O3 135.0(4) 4_445 .
O2 Cs3 O3 155.5(5) 4_445 .
O23 Cs3 O3 62.4(4) . .
O14 Cs3 O3 104.5(4) . .
O19 Cs3 O3 44.0(4) . .
O8 Cs3 O3 75.1(4) 2 .
O12 Cs3 O3 90.2(4) 4_445 .
O5 Cs3 O20 167.5(4) 4_445 .
O2 Cs3 O20 112.0(4) 4_445 .
O23 Cs3 O20 60.8(4) . .
O14 Cs3 O20 74.1(4) . .
O19 Cs3 O20 88.0(3) . .
O8 Cs3 O20 95.9(4) 2 .
O12 Cs3 O20 138.6(4) 4_445 .
O3 Cs3 O20 48.8(4) . .
O5 Cs3 O4 55.3(4) 4_445 2
O2 Cs3 O4 51.3(4) 4_445 2
O23 Cs3 O4 172.3(4) . 2
O14 Cs3 O4 129.9(4) . 2
O19 Cs3 O4 125.8(3) . 2
O8 Cs3 O4 43.8(3) 2 2
O12 Cs3 O4 78.0(4) 4_445 2
O3 Cs3 O4 116.5(4) . 2
O20 Cs3 O4 112.3(4) . 2
O5 Cs3 P1 111.7(3) 4_445 .
O2 Cs3 P1 163.8(3) 4_445 .
O23 Cs3 P1 69.8(3) . .
O14 Cs3 P1 116.5(3) . .
O19 Cs3 P1 24.8(3) . .
O8 Cs3 P1 69.0(3) 2 .
O12 Cs3 P1 66.1(3) 4_445 .
O3 Cs3 P1 24.5(3) . .
O20 Cs3 P1 73.2(2) . .
O4 Cs3 P1 112.6(3) 2 .
O5 Cs3 O10 76.8(4) 4_445 .
O2 Cs3 O10 118.2(4) 4_445 .
O23 Cs3 O10 57.7(4) . .
O14 Cs3 O10 78.0(4) . .
O19 Cs3 O10 44.9(3) . .
O8 Cs3 O10 116.2(4) 2 .
O12 Cs3 O10 56.6(4) 4_445 .
O3 Cs3 O10 86.1(4) . .
O20 Cs3 O10 115.6(3) . .
O4 Cs3 O10 129.9(4) 2 .
P1 Cs3 O10 69.7(2) . .
O6 K O13 108.1(5) . 2_554
O6 K O3 128.6(6) . 2_554
O13 K O3 93.2(5) 2_554 2_554
O6 K O8 70.6(5) . .
O13 K O8 177.7(5) 2_554 .
O3 K O8 89.1(5) 2_554 .
O6 K O7 61.7(5) . .
O13 K O7 85.8(4) 2_554 .
O3 K O7 169.1(6) 2_554 .
O8 K O7 91.9(5) . .
O6 K O4 85.9(5) . 2_554
O13 K O4 128.1(4) 2_554 2_554
O3 K O4 46.3(4) 2_554 2_554
O8 K O4 54.0(4) . 2_554
O7 K O4 140.4(4) . 2_554
O6 K O20 176.4(5) . 2_554
O13 K O20 72.4(4) 2_554 2_554
O3 K O20 54.6(4) 2_554 2_554
O8 K O20 108.8(4) . 2_554
O7 K O20 114.9(4) . 2_554
O4 K O20 96.6(4) 2_554 2_554
O6 K P1 107.8(4) . 2_554
O13 K P1 110.0(3) 2_554 2_554
O3 K P1 22.3(4) 2_554 2_554
O8 K P1 72.3(3) . 2_554
O7 K P1 163.7(4) . 2_554
O4 K P1 24.0(3) 2_554 2_554
O20 K P1 75.1(3) 2_554 2_554
O6 K P3 122.3(4) . 2_554
O13 K P3 20.4(3) 2_554 2_554
O3 K P3 72.9(4) 2_554 2_554
O8 K P3 161.9(4) . 2_554
O7 K P3 105.4(4) . 2_554
O4 K P3 111.2(3) 2_554 2_554
O20 K P3 59.2(3) 2_554 2_554
P1 K P3 90.72(16) 2_554 2_554
O6 K P4 17.8(4) . .
O13 K P4 120.6(3) 2_554 .
O3 K P4 112.6(4) 2_554 .
O8 K P4 58.6(3) . .
O7 K P4 77.0(3) . .
O4 K P4 68.3(3) 2_554 .
O20 K P4 164.1(3) 2_554 .
P1 K P4 90.95(18) 2_554 .
P3 K P4 129.97(18) 2_554 .
O6 K Fe4 116.7(4) . 2_554
O13 K Fe4 32.0(3) 2_554 2_554
O3 K Fe4 106.1(4) 2_554 2_554
O8 K Fe4 146.6(3) . 2_554
O7 K Fe4 67.8(3) . 2_554
O4 K Fe4 151.7(3) 2_554 2_554
O20 K Fe4 61.7(3) 2_554 2_554
P1 K Fe4 127.96(16) 2_554 2_554
P3 K Fe4 43.24(11) 2_554 2_554
P4 K Fe4 134.25(18) . 2_554
O6 K P1 67.8(4) . .
O13 K P1 157.4(4) 2_554 .
O3 K P1 106.8(4) 2_554 .
O8 K P1 20.5(3) . .
O7 K P1 72.6(3) . .
O4 K P1 74.5(3) 2_554 .
O20 K P1 110.4(3) 2_554 .
P1 K P1 92.12(18) 2_554 .
P3 K P1 168.0(2) 2_554 .
P4 K P1 61.68(13) . .
Fe4 K P1 128.17(19) 2_554 .
Fe2 Cl Bi1 101.5(2) . 4_444
Fe2 Cl Bi2 99.2(2) . 4_444
Bi1 Cl Bi2 158.8(3) 4_444 4_444
Fe2 Cl Cs1 98.8(2) . .
Bi1 Cl Cs1 90.60(16) 4_444 .
Bi2 Cl Cs1 90.99(16) 4_444 .
Fe2 Cl Cs2 148.6(2) . 4_444
Bi1 Cl Cs2 79.34(16) 4_444 4_444
Bi2 Cl Cs2 80.50(15) 4_444 4_444
Cs1 Cl Cs2 112.60(17) . 4_444
O18 Fe1 O11 106.5(7) 1_556 .
O18 Fe1 O1 116.7(7) 1_556 .
O11 Fe1 O1 109.6(6) . .
O18 Fe1 O14 107.5(8) 1_556 .
O11 Fe1 O14 98.8(7) . .
O1 Fe1 O14 115.9(7) . .
O18 Fe1 Cs3 160.6(6) 1_556 .
O11 Fe1 Cs3 80.1(5) . .
O1 Fe1 Cs3 76.5(5) . .
O14 Fe1 Cs3 53.1(5) . .
O18 Fe1 Cs2 59.0(5) 1_556 1_556
O11 Fe1 Cs2 47.5(4) . 1_556
O1 Fe1 Cs2 130.2(5) . 1_556
O14 Fe1 Cs2 111.7(5) . 1_556
Cs3 Fe1 Cs2 124.89(8) . 1_556
O18 Fe1 Cs1 107.0(5) 1_556 1_556
O11 Fe1 Cs1 52.4(5) . 1_556
O1 Fe1 Cs1 136.2(5) . 1_556
O14 Fe1 Cs1 47.8(5) . 1_556
Cs3 Fe1 Cs1 62.00(6) . 1_556
Cs2 Fe1 Cs1 71.40(6) 1_556 1_556
O15 Fe2 O9 97.5(7) . .
O15 Fe2 O10 93.7(6) . .
O9 Fe2 O10 168.2(6) . .
O15 Fe2 O23 95.9(6) . .
O9 Fe2 O23 80.6(6) . .
O10 Fe2 O23 101.8(6) . .
O15 Fe2 O19 167.9(6) . .
O9 Fe2 O19 91.8(6) . .
O10 Fe2 O19 76.6(5) . .
O23 Fe2 O19 93.1(6) . .
O15 Fe2 Cl 90.9(5) . .
O9 Fe2 Cl 93.9(5) . .
O10 Fe2 Cl 82.4(5) . .
O23 Fe2 Cl 171.8(4) . .
O19 Fe2 Cl 80.8(4) . .
O15 Fe2 Cs3 129.0(5) . .
O9 Fe2 Cs3 109.9(5) . .
O10 Fe2 Cs3 64.8(5) . .
O23 Fe2 Cs3 50.3(4) . .
O19 Fe2 Cs3 53.3(4) . .
Cl Fe2 Cs3 127.45(16) . .
O15 Fe2 Cs2 52.8(5) . .
O9 Fe2 Cs2 51.4(5) . .
O10 Fe2 Cs2 140.2(4) . .
O23 Fe2 Cs2 66.5(4) . .
O19 Fe2 Cs2 138.9(4) . .
Cl Fe2 Cs2 114.80(16) . .
Cs3 Fe2 Cs2 116.69(8) . .
O17 Fe3 O24 99.6(9) 2_545 .
O17 Fe3 O12 100.2(7) 2_545 1_556
O24 Fe3 O12 107.2(8) . 1_556
O17 Fe3 O10 153.5(6) 2_545 4_545
O24 Fe3 O10 89.9(8) . 4_545
O12 Fe3 O10 100.4(7) 1_556 4_545
O17 Fe3 O19 88.5(6) 2_545 4_545
O24 Fe3 O19 158.4(7) . 4_545
O12 Fe3 O19 90.8(6) 1_556 4_545
O10 Fe3 O19 74.8(5) 4_545 4_545
O17 Fe3 Cs3 122.0(6) 2_545 4_545
O24 Fe3 Cs3 134.1(7) . 4_545
O12 Fe3 Cs3 51.1(5) 1_556 4_545
O10 Fe3 Cs3 61.9(5) 4_545 4_545
O19 Fe3 Cs3 50.8(4) 4_545 4_545
O22 Fe4 O16 97.7(6) 4_545 .
O22 Fe4 O21 113.2(6) 4_545 .
O16 Fe4 O21 105.7(6) . .
O22 Fe4 O13 128.2(6) 4_545 .
O16 Fe4 O13 96.5(6) . .
O21 Fe4 O13 110.2(6) . .
O22 Fe4 O15 86.4(6) 4_545 4_545
O16 Fe4 O15 159.5(6) . 4_545
O21 Fe4 O15 90.9(5) . 4_545
O13 Fe4 O15 65.9(5) . 4_545
O22 Fe4 P3 108.7(5) 4_545 .
O16 Fe4 P3 128.3(5) . .
O21 Fe4 P3 103.5(4) . .
O13 Fe4 P3 32.8(4) . .
O15 Fe4 P3 33.2(4) 4_545 .
O22 Fe4 K 170.9(4) 4_545 2
O16 Fe4 K 79.0(5) . 2
O21 Fe4 K 75.9(4) . 2
O13 Fe4 K 44.8(4) . 2
O15 Fe4 K 93.9(4) 4_545 2
P3 Fe4 K 67.96(15) . 2
O22 Fe4 Cs1 109.5(4) 4_545 3_556
O16 Fe4 Cs1 52.6(4) . 3_556
O21 Fe4 Cs1 134.4(4) . 3_556
O13 Fe4 Cs1 48.2(4) . 3_556
O15 Fe4 Cs1 107.2(4) 4_545 3_556
P3 Fe4 Cs1 76.58(12) . 3_556
K Fe4 Cs1 61.72(9) 2 3_556
O22 Fe4 Cs2 50.4(4) 4_545 3_556
O16 Fe4 Cs2 47.4(5) . 3_556
O21 Fe4 Cs2 123.0(4) . 3_556
O13 Fe4 Cs2 120.6(4) . 3_556
O15 Fe4 Cs2 131.6(4) 4_545 3_556
P3 Fe4 Cs2 133.26(13) . 3_556
K Fe4 Cs2 125.20(10) 2 3_556
Cs1 Fe4 Cs2 74.86(6) 3_556 3_556
O22 Fe4 Cs2 48.3(5) 4_545 4_545
O16 Fe4 Cs2 116.7(4) . 4_545
O21 Fe4 Cs2 134.8(4) . 4_545
O13 Fe4 Cs2 80.9(4) . 4_545
O15 Fe4 Cs2 52.7(4) 4_545 4_545
P3 Fe4 Cs2 62.11(12) . 4_545
K Fe4 Cs2 125.61(11) 2 4_545
Cs1 Fe4 Cs2 86.39(6) 3_556 4_545
Cs2 Fe4 Cs2 79.82(6) 3_556 4_545
O22 Fe4 Cs1 90.5(4) 4_545 4_546
O16 Fe4 Cs1 80.7(4) . 4_546
O21 Fe4 Cs1 37.0(4) . 4_546
O13 Fe4 Cs1 141.0(4) . 4_546
O15 Fe4 Cs1 119.5(4) 4_545 4_546
P3 Fe4 Cs1 140.17(14) . 4_546
K Fe4 Cs1 97.23(11) 2 4_546
Cs1 Fe4 Cs1 130.28(7) 3_556 4_546
Cs2 Fe4 Cs1 85.95(6) 3_556 4_546
Cs2 Fe4 Cs1 135.19(8) 4_545 4_546
O3 P1 O4 102.4(10) . .
O3 P1 O8 111.2(11) . .
O4 P1 O8 108.7(8) . .
O3 P1 O19 107.1(9) . .
O4 P1 O19 114.5(9) . .
O8 P1 O19 112.5(9) . .
O3 P1 Cs3 65.3(8) . .
O4 P1 Cs3 81.1(6) . .
O8 P1 Cs3 170.2(6) . .
O19 P1 Cs3 61.8(6) . .
O3 P1 K 45.0(7) . 2
O4 P1 K 57.6(6) . 2
O8 P1 K 119.6(7) . 2
O19 P1 K 126.9(6) . 2
Cs3 P1 K 65.13(13) . 2
O3 P1 K 71.9(8) . .
O4 P1 K 106.5(6) . .
O8 P1 K 41.2(7) . .
O19 P1 K 137.9(6) . .
Cs3 P1 K 137.06(19) . .
K P1 K 83.23(16) 2 .
O3 P1 Cs3 114.6(8) . 2_554
O4 P1 Cs3 57.1(5) . 2_554
O8 P1 Cs3 52.0(6) . 2_554
O19 P1 Cs3 138.3(6) . 2_554
Cs3 P1 Cs3 137.69(15) . 2_554
K P1 Cs3 85.43(14) 2 2_554
K P1 Cs3 60.79(11) . 2_554
O5 P2 O12 110.3(11) . .
O5 P2 O17 112.0(10) . .
O12 P2 O17 107.8(9) . .
O5 P2 O18 110.8(10) . .
O12 P2 O18 107.4(10) . .
O17 P2 O18 108.3(9) . .
O5 P2 Cs3 51.6(7) . 4_544
O12 P2 Cs3 60.1(8) . 4_544
O17 P2 Cs3 116.2(7) . 4_544
O18 P2 Cs3 135.5(6) . 4_544
O5 P2 Cs2 164.5(7) . 2_544
O12 P2 Cs2 83.4(8) . 2_544
O17 P2 Cs2 68.3(8) . 2_544
O18 P2 Cs2 56.6(6) . 2_544
Cs3 P2 Cs2 143.23(16) 4_544 2_544
O7 P3 O15 113.3(9) . 4_545
O7 P3 O16 108.3(9) . 2_554
O15 P3 O16 108.0(9) 4_545 2_554
O7 P3 O13 112.2(9) . .
O15 P3 O13 104.2(8) 4_545 .
O16 P3 O13 110.8(8) 2_554 .
O7 P3 Fe4 130.7(6) . .
O15 P3 Fe4 57.4(6) 4_545 .
O16 P3 Fe4 120.7(7) 2_554 .
O13 P3 Fe4 46.8(6) . .
O7 P3 K 74.6(6) . 2
O15 P3 K 113.3(6) 4_545 2
O16 P3 K 133.2(6) 2_554 2
O13 P3 K 38.5(6) . 2
Fe4 P3 K 68.79(15) . 2
O7 P3 Cs1 64.0(6) . 4_545
O15 P3 Cs1 91.5(6) 4_545 4_545
O16 P3 Cs1 58.9(6) 2_554 4_545
O13 P3 Cs1 163.7(6) . 4_545
Fe4 P3 Cs1 148.30(19) . 4_545
K P3 Cs1 137.72(18) 2 4_545
O7 P3 Cs2 144.6(7) . 4_545
O15 P3 Cs2 61.8(6) 4_545 4_545
O16 P3 Cs2 50.4(6) 2_554 4_545
O13 P3 Cs2 102.6(6) . 4_545
Fe4 P3 Cs2 78.68(14) . 4_545
K P3 Cs2 140.75(17) 2 4_545
Cs1 P3 Cs2 80.74(11) 4_545 4_545
O2 P4 O6 113.4(10) 4_444 .
O2 P4 O9 112.1(10) 4_444 .
O6 P4 O9 106.4(10) . .
O2 P4 O11 106.0(9) 4_444 1_554
O6 P4 O11 110.9(9) . 1_554
O9 P4 O11 108.0(9) . 1_554
O2 P4 K 81.1(6) 4_444 .
O6 P4 K 33.0(7) . .
O9 P4 K 115.7(7) . .
O11 P4 K 129.1(6) 1_554 .
O2 P4 Cs1 59.5(6) 4_444 .
O6 P4 Cs1 165.6(7) . .
O9 P4 Cs1 88.0(7) . .
O11 P4 Cs1 62.9(6) 1_554 .
K P4 Cs1 139.85(18) . .
O2 P4 Cs2 137.5(7) 4_444 .
O6 P4 Cs2 108.8(7) . .
O9 P4 Cs2 57.4(7) . .
O11 P4 Cs2 53.1(5) 1_554 .
K P4 Cs2 141.4(2) . .
Cs1 P4 Cs2 78.39(11) . .
O2 P4 Cs3 39.5(6) 4_444 1_554
O6 P4 Cs3 102.6(7) . 1_554
O9 P4 Cs3 146.9(8) . 1_554
O11 P4 Cs3 75.5(6) 1_554 1_554
K P4 Cs3 81.56(14) . 1_554
Cs1 P4 Cs3 63.74(10) . 1_554
Cs2 P4 Cs3 126.23(13) . 1_554
O24 P5 O23 108.7(12) . .
O24 P5 O14 109.6(12) . .
O23 P5 O14 109.3(9) . .
O24 P5 O22 110.2(12) . .
O23 P5 O22 111.4(9) . .
O14 P5 O22 107.8(9) . .
O24 P5 Cs3 112.7(10) . .
O23 P5 Cs3 54.8(6) . .
O14 P5 Cs3 56.1(6) . .
O22 P5 Cs3 137.1(7) . .
O24 P5 Cs2 76.7(9) . .
O23 P5 Cs2 79.8(6) . .
O14 P5 Cs2 165.6(7) . .
O22 P5 Cs2 57.9(6) . .
Cs3 P5 Cs2 134.55(15) . .
O24 P5 Cs2 81.0(10) . 2_545
O23 P5 Cs2 159.8(6) . 2_545
O14 P5 Cs2 82.7(6) . 2_545
O22 P5 Cs2 48.6(6) . 2_545
Cs3 P5 Cs2 138.78(15) . 2_545
Cs2 P5 Cs2 85.57(10) . 2_545
O21 P6 O1 107.1(8) . .
O21 P6 O20 110.0(8) . .
O1 P6 O20 109.9(9) . .
O21 P6 O10 108.3(9) . 4_545
O1 P6 O10 108.4(8) . 4_545
O20 P6 O10 113.0(9) . 4_545
O21 P6 Cs1 50.7(5) . 4_546
O1 P6 Cs1 59.8(6) . 4_546
O20 P6 Cs1 141.1(6) . 4_546
O10 P6 Cs1 105.6(7) 4_545 4_546
P6 O1 Fe1 140.9(10) . .
P6 O1 Cs1 96.6(7) . 4_546
Fe1 O1 Cs1 120.4(6) . 4_546
P4 O2 Bi2 135.3(9) 4_545 .
P4 O2 Cs3 122.7(8) 4_545 4_544
Bi2 O2 Cs3 99.0(5) . 4_544
P4 O2 Cs1 98.7(7) 4_545 4_545
Bi2 O2 Cs1 103.6(6) . 4_545
Cs3 O2 Cs1 80.9(4) 4_544 4_545
P1 O3 Bi1 133.2(12) . .
P1 O3 K 112.7(9) . 2
Bi1 O3 K 114.0(8) . 2
P1 O3 Cs3 90.2(9) . .
Bi1 O3 Cs3 100.8(7) . .
K O3 Cs3 79.6(5) 2 .
P1 O4 Bi2 145.0(10) . 3_455
P1 O4 K 98.4(7) . 2
Bi2 O4 K 108.2(5) 3_455 2
P1 O4 Cs3 100.8(6) . 2_554
Bi2 O4 Cs3 93.8(5) 3_455 2_554
K O4 Cs3 105.3(4) 2 2_554
P1 O4 Cs3 75.2(5) . .
Bi2 O4 Cs3 92.9(4) 3_455 .
K O4 Cs3 69.5(3) 2 .
Cs3 O4 Cs3 172.6(5) 2_554 .
P2 O5 Bi2 127.8(9) . .
P2 O5 Cs3 106.2(8) . 4_544
Bi2 O5 Cs3 98.9(6) . 4_544
P4 O6 Bi1 103.4(8) . .
P4 O6 K 129.3(10) . .
Bi1 O6 K 102.6(6) . .
P4 O6 Cs1 137.0(9) . 4_545
Bi1 O6 Cs1 96.1(6) . 4_545
K O6 Cs1 81.4(5) . 4_545
P3 O7 Bi1 134.7(9) . .
P3 O7 K 122.3(7) . .
Bi1 O7 K 102.5(6) . .
P3 O7 Cs1 92.7(7) . 4_545
Bi1 O7 Cs1 103.7(5) . 4_545
K O7 Cs1 78.6(4) . 4_545
P1 O8 Bi2 124.6(9) . 4_444
P1 O8 K 118.3(9) . .
Bi2 O8 K 112.2(5) 4_444 .
P1 O8 Cs3 106.2(7) . 2_554
Bi2 O8 Cs3 103.3(5) 4_444 2_554
K O8 Cs3 80.0(4) . 2_554
P4 O9 Fe2 149.4(11) . .
P4 O9 Bi1 94.9(8) . .
Fe2 O9 Bi1 104.4(6) . .
P4 O9 Cs2 100.7(8) . .
Fe2 O9 Cs2 100.9(5) . .
Bi1 O9 Cs2 95.0(5) . .
P6 O10 Fe2 127.7(8) 4_444 .
P6 O10 Fe3 127.6(9) 4_444 4_444
Fe2 O10 Fe3 98.7(6) . 4_444
P6 O10 Cs3 117.5(8) 4_444 .
Fe2 O10 Cs3 83.7(5) . .
Fe3 O10 Cs3 86.8(5) 4_444 .
P4 O11 Fe1 141.6(9) 1_556 .
P4 O11 Cs2 104.8(7) 1_556 1_556
Fe1 O11 Cs2 107.7(6) . 1_556
P4 O11 Cs1 94.3(7) 1_556 1_556
Fe1 O11 Cs1 102.9(6) . 1_556
Cs2 O11 Cs1 94.5(4) 1_556 1_556
P2 O12 Fe3 137.0(10) . 1_554
P2 O12 Bi2 110.8(8) . 2_544
Fe3 O12 Bi2 108.2(6) 1_554 2_544
P2 O12 Cs3 95.9(9) . 4_544
Fe3 O12 Cs3 98.2(6) 1_554 4_544
Bi2 O12 Cs3 94.9(5) 2_544 4_544
P3 O13 Fe4 100.4(7) . .
P3 O13 K 121.1(8) . 2
Fe4 O13 K 103.2(5) . 2
P3 O13 Cs1 137.9(7) . 3_556
Fe4 O13 Cs1 102.5(5) . 3_556
K O13 Cs1 87.1(4) 2 3_556
P5 O14 Fe1 115.1(11) . .
P5 O14 Cs3 99.8(7) . .
Fe1 O14 Cs3 97.3(6) . .
P5 O14 Cs1 136.9(10) . 1_556
Fe1 O14 Cs1 107.2(7) . 1_556
Cs3 O14 Cs1 81.7(4) . 1_556
P3 O15 Fe2 152.1(11) 4_444 .
P3 O15 Fe4 89.3(7) 4_444 4_444
Fe2 O15 Fe4 112.8(7) . 4_444
P3 O15 Cs2 95.3(7) 4_444 .
Fe2 O15 Cs2 99.4(6) . .
Fe4 O15 Cs2 94.5(5) 4_444 .
P3 O16 Fe4 138.4(10) 2 .
P3 O16 Cs2 107.5(7) 2 3_556
Fe4 O16 Cs2 105.5(6) . 3_556
P3 O16 Cs1 97.8(7) 2 3_556
Fe4 O16 Cs1 99.6(5) . 3_556
Cs2 O16 Cs1 101.5(4) 3_556 3_556
P2 O17 Fe3 158.5(12) . 2_544
P2 O17 Cs2 88.4(8) . 2_544
Fe3 O17 Cs2 106.5(7) 2_544 2_544
P2 O18 Fe1 129.1(10) . 1_554
P2 O18 Cs2 100.2(7) . 2_544
Fe1 O18 Cs2 119.1(8) 1_554 2_544
P2 O18 Cs2 106.6(8) . .
Fe1 O18 Cs2 95.3(6) 1_554 .
Cs2 O18 Cs2 102.9(4) 2_544 .
P1 O19 Fe2 134.2(9) . .
P1 O19 Fe3 129.4(8) . 4_444
Fe2 O19 Fe3 94.4(5) . 4_444
P1 O19 Cs3 93.4(7) . .
Fe2 O19 Cs3 93.9(5) . .
Fe3 O19 Cs3 96.9(5) 4_444 .
P6 O20 Bi1 133.4(9) . .
P6 O20 K 118.3(7) . 2
Bi1 O20 K 100.1(5) . 2
P6 O20 Cs3 116.5(7) . .
Bi1 O20 Cs3 97.4(5) . .
K O20 Cs3 74.9(3) 2 .
P6 O21 Fe4 131.5(8) . .
P6 O21 Cs1 106.7(7) . 4_546
Fe4 O21 Cs1 120.0(6) . 4_546
P5 O22 Fe4 127.6(9) . 4_444
P5 O22 Cs2 110.7(8) . 2_545
Fe4 O22 Cs2 102.3(5) 4_444 2_545
P5 O22 Cs2 99.3(7) . .
Fe4 O22 Cs2 106.3(6) 4_444 .
Cs2 O22 Cs2 110.0(4) 2_545 .
P5 O23 Fe2 136.3(9) . .
P5 O23 Bi1 115.9(9) . .
Fe2 O23 Bi1 101.0(5) . .
P5 O23 Cs3 101.9(7) . .
Fe2 O23 Cs3 97.7(6) . .
Bi1 O23 Cs3 93.9(4) . .
P5 O24 Fe3 168.9(16) . .

loop_
_geom_bond_atom_site_label_1
_geom_bond_atom_site_label_2
_geom_bond_distance
_geom_bond_site_symmetry_2
Bi1 O3 2.145(17) .
Bi1 O7 2.209(14) .
Bi1 O20 2.262(13) .
Bi1 O6 2.518(16) .
Bi1 O9 2.711(18) .
Bi1 O23 2.721(15) .
Bi1 Cl 2.867(6) 4_545
Bi2 O4 2.117(14) 3_545
Bi2 O2 2.241(15) .
Bi2 O8 2.287(16) 4_545
Bi2 O5 2.326(16) .
Bi2 O12 2.674(16) 2_545
Bi2 Cl 2.876(6) 4_545
Cs1 O21 3.039(13) 4_443
Cs1 O13 3.159(13) 3_444
Cs1 O1 3.274(16) 4_443
Cs1 O16 3.331(15) 3_444
Cs1 O14 3.389(18) 1_554
Cs1 O7 3.469(16) 4_444
Cs1 O2 3.470(16) 4_444
Cs1 Cl 3.480(7) .
Cs1 O6 3.512(18) 4_444
Cs1 O11 3.554(17) 1_554
Cs2 O16 3.165(17) 3_444
Cs2 O22 3.268(15) 2_544
Cs2 O11 3.292(14) 1_554
Cs2 O18 3.301(17) 2_545
Cs2 O22 3.379(15) .
Cs2 O9 3.413(16) .
Cs2 O15 3.464(17) .
Cs2 O17 3.620(19) 2_545
Cs2 O18 3.658(17) .
Cs3 O5 3.033(18) 4_445
Cs3 O2 3.101(15) 4_445
Cs3 O23 3.107(14) .
Cs3 O14 3.132(17) .
Cs3 O19 3.218(15) .
Cs3 O8 3.239(15) 2
Cs3 O12 3.24(2) 4_445
Cs3 O3 3.31(2) .
Cs3 O20 3.339(16) .
Cs3 O4 3.372(14) 2
Cs3 O10 3.645(17) .
K O6 2.674(17) .
K O13 2.755(15) 2_554
K O3 2.82(2) 2_554
K O8 2.871(17) .
K O7 2.954(18) .
K O4 3.134(17) 2_554
K O20 3.136(15) 2_554
Cl Fe2 2.677(8) .
Cl Bi1 2.867(6) 4_444
Cl Bi2 2.876(6) 4_444
Fe1 O18 1.852(14) 1_556
Fe1 O11 1.869(15) .
Fe1 O1 1.897(14) .
Fe1 O14 1.93(2) .
Fe2 O15 2.027(15) .
Fe2 O9 2.030(16) .
Fe2 O10 2.103(15) .
Fe2 O23 2.141(17) .
Fe2 O19 2.174(13) .
Fe3 O17 1.993(15) 2_545
Fe3 O24 2.05(3) .
Fe3 O12 2.129(16) 1_556
Fe3 O10 2.146(14) 4_545
Fe3 O19 2.221(15) 4_545
Fe4 O22 1.941(16) 4_545
Fe4 O16 1.958(14) .
Fe4 O21 1.969(14) .
Fe4 O13 2.075(15) .
Fe4 O15 2.359(16) 4_545
P1 O3 1.51(2) .
P1 O4 1.513(15) .
P1 O8 1.524(14) .
P1 O19 1.530(14) .
P2 O5 1.467(18) .
P2 O12 1.516(16) .
P2 O17 1.540(16) .
P2 O18 1.560(17) .
P3 O7 1.526(18) .
P3 O15 1.534(16) 4_545
P3 O16 1.539(14) 2_554
P3 O13 1.540(13) .
P4 O2 1.496(17) 4_444
P4 O6 1.501(19) .
P4 O9 1.514(15) .
P4 O11 1.549(15) 1_554
P5 O24 1.46(3) .
P5 O23 1.498(16) .
P5 O14 1.541(18) .
P5 O22 1.545(14) .
P6 O21 1.512(15) .
P6 O1 1.518(14) .
P6 O20 1.540(15) .
P6 O10 1.552(15) 4_545
O1 Cs1 3.274(16) 4_546
O2 P4 1.496(17) 4_545
O2 Cs3 3.101(15) 4_544
O2 Cs1 3.470(16) 4_545
O3 K 2.82(2) 2
O4 Bi2 2.117(14) 3_455
O4 K 3.134(17) 2
O4 Cs3 3.372(14) 2_554
O5 Cs3 3.033(18) 4_544
O6 Cs1 3.512(18) 4_545
O7 Cs1 3.469(15) 4_545
O8 Bi2 2.287(16) 4_444
O8 Cs3 3.239(15) 2_554
O10 P6 1.552(15) 4_444
O10 Fe3 2.146(14) 4_444
O11 P4 1.549(15) 1_556
O11 Cs2 3.292(14) 1_556
O11 Cs1 3.554(16) 1_556
O12 Fe3 2.129(16) 1_554
O12 Bi2 2.674(15) 2_544
O12 Cs3 3.243(19) 4_544
O13 K 2.755(15) 2
O13 Cs1 3.159(13) 3_556
O14 Cs1 3.389(18) 1_556
O15 P3 1.534(16) 4_444
O15 Fe4 2.359(16) 4_444
O16 P3 1.539(14) 2
O16 Cs2 3.165(16) 3_556
O16 Cs1 3.331(15) 3_556
O17 Fe3 1.993(15) 2_544
O17 Cs2 3.620(19) 2_544
O18 Fe1 1.852(14) 1_554
O18 Cs2 3.301(17) 2_544
O19 Fe3 2.221(15) 4_444
O20 K 3.136(15) 2
O21 Cs1 3.039(13) 4_546
O22 Fe4 1.941(16) 4_444
O22 Cs2 3.268(15) 2_545
